data_4327212
loop_
_publ_author_name
'Jeremiah S. Duncan'
'Michael J. Zdilla'
'Sonny C. Lee'

_publ_contact_author_address
;                                                                               
 Department of Chemistry
 University of Waterloo
 200 University Avenue West
 Waterloo, Ontario  N2L 3G1
 CANADA  
;
_publ_contact_author_email sclee@uwaterloo.ca
_publ_contact_author_fax 519-746-0435
_publ_contact_author_name 'Sonny C. Lee'
_publ_contact_author_phone '519-885-1211 x7501'
_publ_section_title
;
 Synthesis and Elaboration of the Dinuclear Iron-Imide Cluster Core
 [Fe2(\m-NR)2]2+
;
_journal_name_full 'Inorganic Chemistry'
_journal_page_first 1071
_journal_page_last 1080
_journal_paper_doi 10.1021/ic061133+
_journal_volume 46
_journal_year 2007
_chemical_compound_source 'Chemical synthesis, S.C. Lee lab'
_chemical_formula_moiety '(Fe 3+)2 (C4H9N 2-)2 (Cl -)2 (C6H20P)2'
_chemical_formula_structural Fe2(NC4H9)2Cl2(PC6H20)2
_chemical_formula_sum 'C20 H48 Cl2 Fe2 N2 P2'
_chemical_formula_weight 561.14
_chemical_name_common Fe2(mu-NtBu)2Cl2(PEt3)2
_chemical_name_systematic
; 
 ? 
;
_space_group_IT_number 14
_symmetry_cell_setting monoclinic
_symmetry_space_group_name_Hall '-P 2yn'
_symmetry_space_group_name_H-M 'P 1 21/n 1'
_atom_sites_solution_hydrogens geom
_atom_sites_solution_primary direct
_atom_sites_solution_secondary difmap
_audit_creation_method SHELXL
_cell_angle_alpha 90.00
_cell_angle_beta 92.203(2)
_cell_angle_gamma 90.00
_cell_formula_units_Z 4
_cell_length_a 8.6982(3)
_cell_length_b 18.3233(9)
_cell_length_c 18.1204(8)
_cell_measurement_reflns_used 14234
_cell_measurement_temperature 200(2)
_cell_measurement_theta_max 25.00
_cell_measurement_theta_min 1.58
_cell_volume 2885.9(2)
_computing_cell_refinement DENZO-SMN
_computing_data_collection 'NONIUS COLLECT'
_computing_data_reduction DENZO-SMN
_computing_molecular_graphics 'Siemens SHELXTL'
_computing_publication_material 'CIFTAB, Siemens SHELXTL'
_computing_structure_refinement 'Siemens SHELXTL'
_computing_structure_solution 'Siemens SHELXTL'
_diffrn_ambient_temperature 200(2)
_diffrn_measurement_device 'Nonius KappaCCD'
_diffrn_measurement_method '\w scans'
_diffrn_radiation_monochromator graphite
_diffrn_radiation_source 'fine-focus sealed tube'
_diffrn_radiation_type MoK\a
_diffrn_radiation_wavelength 0.71073
_diffrn_reflns_av_R_equivalents 0.049
_diffrn_reflns_av_sigmaI/netI 0.0553
_diffrn_reflns_limit_h_max 10
_diffrn_reflns_limit_h_min 0
_diffrn_reflns_limit_k_max 21
_diffrn_reflns_limit_k_min 0
_diffrn_reflns_limit_l_max 21
_diffrn_reflns_limit_l_min -21
_diffrn_reflns_number 14234
_diffrn_reflns_theta_max 25.00
_diffrn_reflns_theta_min 1.58
_diffrn_standards_number 0
_exptl_absorpt_coefficient_mu 1.311
_exptl_absorpt_correction_type none
_exptl_crystal_colour black
_exptl_crystal_density_diffrn 1.292
_exptl_crystal_description rods
_exptl_crystal_F_000 1192
_exptl_crystal_size_max 0.30
_exptl_crystal_size_mid 0.30
_exptl_crystal_size_min 0.30
_refine_diff_density_max 0.660
_refine_diff_density_min -0.324
_refine_diff_density_rms 0.078
_refine_ls_extinction_method none
_refine_ls_goodness_of_fit_all 1.021
_refine_ls_goodness_of_fit_obs 1.097
_refine_ls_hydrogen_treatment constr
_refine_ls_matrix_type full
_refine_ls_number_parameters 265
_refine_ls_number_reflns 5077
_refine_ls_number_restraints 0
_refine_ls_restrained_S_all 1.021
_refine_ls_restrained_S_obs 1.097
_refine_ls_R_factor_all 0.0776
_refine_ls_R_factor_obs 0.0430
_refine_ls_shift/esd_max 0.000
_refine_ls_shift/esd_mean 0.000
_refine_ls_structure_factor_coef Fsqd
_refine_ls_weighting_details 'w=1/[\s^2^(Fo^2^)+(0.0669P)^2^+0.0000P] where P=(Fo^2^+2Fc^2^)/3'
_refine_ls_weighting_scheme calc
_refine_ls_wR_factor_all 0.1203
_refine_ls_wR_factor_obs 0.1048
_reflns_number_observed 3412
_reflns_number_total 5077
_reflns_observed_criterion I>2\s(I)
_cod_data_source_file ic0611332Bsi20060622_121538_10.cif
_cod_data_source_block Fe2(mu-NtBu)2Cl2(PEt3)2
_cod_database_code 4327212

loop_
_symmetry_equiv_pos_as_xyz
'x, y, z'
'-x+1/2, y+1/2, -z+1/2'
'-x, -y, -z'
'x-1/2, -y-1/2, z-1/2'

loop_
_atom_site_aniso_label
_atom_site_aniso_U_11
_atom_site_aniso_U_22
_atom_site_aniso_U_33
_atom_site_aniso_U_23
_atom_site_aniso_U_13
_atom_site_aniso_U_12
Fe1 0.0301(3) 0.0300(3) 0.0296(3) 0.0010(2) 0.0059(2) -0.0004(2)
Fe2 0.0290(3) 0.0313(3) 0.0295(3) 0.0017(2) 0.0063(2) 0.0000(2)
Cl1 0.0391(5) 0.0686(8) 0.0425(6) -0.0041(5) 0.0134(4) 0.0069(5)
Cl2 0.0469(6) 0.0707(8) 0.0375(6) -0.0002(5) -0.0052(4) -0.0037(5)
P1 0.0398(5) 0.0374(6) 0.0373(6) 0.0010(5) 0.0009(4) -0.0022(4)
P2 0.0351(5) 0.0471(7) 0.0384(6) 0.0033(5) 0.0097(4) 0.0045(5)
N1 0.0304(15) 0.028(2) 0.035(2) 0.0012(14) 0.0049(13) 0.0029(13)
N2 0.0285(14) 0.029(2) 0.033(2) 0.0024(14) 0.0043(12) -0.0030(12)
C1 0.039(2) 0.030(2) 0.047(3) 0.003(2) 0.003(2) 0.003(2)
C2 0.066(3) 0.029(2) 0.081(4) -0.001(2) -0.009(2) 0.003(2)
C3 0.054(3) 0.047(3) 0.076(3) -0.001(2) -0.015(2) 0.017(2)
C4 0.104(4) 0.044(3) 0.084(4) 0.029(3) 0.044(3) 0.020(3)
C5 0.036(2) 0.032(2) 0.034(2) 0.002(2) 0.001(2) -0.008(2)
C6 0.063(3) 0.032(2) 0.076(3) -0.005(2) 0.004(2) -0.004(2)
C7 0.085(3) 0.059(3) 0.049(3) 0.020(2) -0.009(2) -0.036(3)
C8 0.039(2) 0.049(3) 0.074(3) 0.004(2) 0.000(2) -0.017(2)
C9 0.043(2) 0.050(3) 0.047(3) 0.008(2) 0.003(2) -0.001(2)
C10 0.058(3) 0.052(3) 0.074(3) -0.006(3) 0.004(2) 0.010(2)
C11 0.053(2) 0.062(3) 0.038(3) 0.010(2) 0.006(2) -0.004(2)
C12 0.077(3) 0.079(4) 0.048(3) 0.009(3) 0.001(2) -0.015(3)
C13 0.069(3) 0.048(3) 0.047(3) -0.006(2) -0.008(2) -0.005(2)
C14 0.078(3) 0.050(3) 0.073(4) 0.001(3) -0.006(3) -0.014(2)
C15 0.033(2) 0.106(4) 0.050(3) 0.008(3) 0.005(2) 0.001(2)
C16 0.051(3) 0.126(5) 0.046(3) 0.007(3) -0.002(2) -0.025(3)
C17 0.069(3) 0.047(3) 0.087(4) 0.003(3) 0.039(3) 0.014(2)
C18 0.092(4) 0.061(3) 0.092(4) -0.031(3) 0.040(3) -0.015(3)
C19 0.042(2) 0.053(3) 0.036(2) 0.003(2) 0.004(2) -0.006(2)
C20 0.049(3) 0.070(3) 0.053(3) -0.001(2) 0.024(2) -0.004(2)

loop_
_atom_site_label
_atom_site_type_symbol
_atom_site_fract_x
_atom_site_fract_y
_atom_site_fract_z
_atom_site_U_iso_or_equiv
_atom_site_thermal_displace_type
_atom_site_occupancy
_atom_site_calc_flag
_atom_site_refinement_flags
Fe1 Fe 0.98809(5) 0.09204(3) 0.20173(3) 0.0298(2) Uani 1 d .
Fe2 Fe 0.96098(5) 0.12140(3) 0.33396(3) 0.0298(2) Uani 1 d .
Cl1 Cl 1.19410(10) 0.06445(6) 0.13543(5) 0.0498(3) Uani 1 d .
Cl2 Cl 1.12342(11) 0.13407(6) 0.43216(6) 0.0519(3) Uani 1 d .
P1 P 0.79272(11) 0.09189(6) 0.09787(6) 0.0382(3) Uani 1 d .
P2 P 0.71155(11) 0.14440(6) 0.38835(6) 0.0400(3) Uani 1 d .
N1 N 0.9503(3) 0.03308(15) 0.2829(2) 0.0312(7) Uani 1 d .
N2 N 0.9858(3) 0.18036(15) 0.2516(2) 0.0302(7) Uani 1 d .
C1 C 0.9836(4) -0.0428(2) 0.3038(2) 0.0388(9) Uani 1 d .
C2 C 0.9424(5) -0.0935(2) 0.2392(3) 0.0591(12) Uani 1 d .
H2A H 0.9677(29) -0.1439(3) 0.2531(6) 0.089 Uiso 1 calc R
H2B H 1.0011(24) -0.0794(9) 0.1963(5) 0.089 Uiso 1 calc R
H2C H 0.8321(8) -0.0898(11) 0.2267(10) 0.089 Uiso 1 calc R
C3 C 1.1582(4) -0.0489(2) 0.3214(3) 0.0594(12) Uani 1 d .
H3A H 1.2144(5) -0.0396(16) 0.2765(5) 0.089 Uiso 1 calc R
H3B H 1.1825(6) -0.0980(6) 0.3397(16) 0.089 Uiso 1 calc R
H3C H 1.1887(8) -0.0129(12) 0.3592(12) 0.089 Uiso 1 calc R
C4 C 0.8989(6) -0.0631(3) 0.3724(3) 0.076(2) Uani 1 d .
H4A H 0.9310(29) -0.0305(12) 0.4130(6) 0.114 Uiso 1 calc R
H4B H 0.9232(32) -0.1136(6) 0.3861(11) 0.114 Uiso 1 calc R
H4C H 0.7879(6) -0.0582(18) 0.3624(6) 0.114 Uiso 1 calc R
C5 C 1.0594(4) 0.2517(2) 0.2417(2) 0.0340(9) Uani 1 d .
C6 C 0.9889(4) 0.3077(2) 0.2915(2) 0.0568(12) Uani 1 d .
H6A H 1.0456(20) 0.3538(5) 0.2883(12) 0.085 Uiso 1 calc R
H6B H 0.9943(28) 0.2901(7) 0.3425(3) 0.085 Uiso 1 calc R
H6C H 0.8811(10) 0.3157(11) 0.2758(10) 0.085 Uiso 1 calc R
C7 C 1.0412(5) 0.2754(3) 0.1610(2) 0.0649(14) Uani 1 d .
H7A H 1.0942(30) 0.3220(8) 0.1544(4) 0.097 Uiso 1 calc R
H7B H 0.9317(5) 0.2812(16) 0.1475(5) 0.097 Uiso 1 calc R
H7C H 1.0860(31) 0.2383(8) 0.1293(3) 0.097 Uiso 1 calc R
C8 C 1.2318(4) 0.2437(2) 0.2625(2) 0.0540(12) Uani 1 d .
H8A H 1.2821(7) 0.2914(4) 0.2591(15) 0.081 Uiso 1 calc R
H8B H 1.2789(8) 0.2094(12) 0.2286(10) 0.081 Uiso 1 calc R
H8C H 1.2441(4) 0.2252(15) 0.3132(6) 0.081 Uiso 1 calc R
C9 C 0.6072(4) 0.1359(2) 0.1068(2) 0.0468(10) Uani 1 d .
H9A H 0.5473(4) 0.1307(2) 0.0595(2) 0.056 Uiso 1 calc R
H9B H 0.5503(4) 0.1101(2) 0.1452(2) 0.056 Uiso 1 calc R
C10 C 0.6164(5) 0.2166(2) 0.1268(3) 0.0613(13) Uani 1 d .
H10A H 0.5132(7) 0.2347(4) 0.1366(15) 0.092 Uiso 1 calc R
H10B H 0.6581(30) 0.2439(3) 0.0856(6) 0.092 Uiso 1 calc R
H10C H 0.6837(26) 0.2229(3) 0.1709(9) 0.092 Uiso 1 calc R
C11 C 0.8775(4) 0.1379(2) 0.0188(2) 0.0510(11) Uani 1 d .
H11A H 0.9076(4) 0.1878(2) 0.0346(2) 0.061 Uiso 1 calc R
H11B H 0.9730(4) 0.1117(2) 0.0071(2) 0.061 Uiso 1 calc R
C12 C 0.7804(5) 0.1442(3) -0.0510(2) 0.0681(14) Uani 1 d .
H12A H 0.8404(12) 0.1672(15) -0.0893(5) 0.102 Uiso 1 calc R
H12B H 0.6895(18) 0.1740(13) -0.0419(5) 0.102 Uiso 1 calc R
H12C H 0.7479(28) 0.0954(3) -0.0674(9) 0.102 Uiso 1 calc R
C13 C 0.7439(5) 0.0011(2) 0.0607(2) 0.0549(11) Uani 1 d .
H13A H 0.7111(5) 0.0061(2) 0.0080(2) 0.066 Uiso 1 calc R
H13B H 0.8373(5) -0.0298(2) 0.0632(2) 0.066 Uiso 1 calc R
C14 C 0.6183(5) -0.0369(2) 0.1010(3) 0.0675(13) Uani 1 d .
H14A H 0.6109(25) -0.0878(5) 0.0847(13) 0.101 Uiso 1 calc R
H14B H 0.5200(8) -0.0122(11) 0.0902(14) 0.101 Uiso 1 calc R
H14C H 0.6422(18) -0.0353(15) 0.1543(3) 0.101 Uiso 1 calc R
C15 C 0.5440(4) 0.1292(3) 0.3269(2) 0.0629(14) Uani 1 d .
H15A H 0.4501(4) 0.1414(3) 0.3536(2) 0.075 Uiso 1 calc R
H15B H 0.5492(4) 0.1627(3) 0.2842(2) 0.075 Uiso 1 calc R
C16 C 0.5314(5) 0.0509(3) 0.2987(2) 0.074(2) Uani 1 d .
H16A H 0.4446(24) 0.0470(5) 0.2628(14) 0.112 Uiso 1 calc R
H16B H 0.5149(39) 0.0179(4) 0.3402(3) 0.112 Uiso 1 calc R
H16C H 0.6267(15) 0.0374(7) 0.2749(17) 0.112 Uiso 1 calc R
C17 C 0.6785(5) 0.2377(2) 0.4203(3) 0.0667(14) Uani 1 d .
H17A H 0.6876(5) 0.2715(2) 0.3781(3) 0.080 Uiso 1 calc R
H17B H 0.5720(5) 0.2413(2) 0.4374(3) 0.080 Uiso 1 calc R
C18 C 0.7896(5) 0.2625(3) 0.4829(3) 0.081(2) Uani 1 d .
H18A H 0.7704(28) 0.3139(6) 0.4943(13) 0.121 Uiso 1 calc R
H18B H 0.8958(5) 0.2567(19) 0.4677(8) 0.121 Uiso 1 calc R
H18C H 0.7737(28) 0.2327(13) 0.5269(7) 0.121 Uiso 1 calc R
C19 C 0.6810(4) 0.0884(2) 0.4695(2) 0.0438(10) Uani 1 d .
H19A H 0.6909(4) 0.0366(2) 0.4551(2) 0.053 Uiso 1 calc R
H19B H 0.7648(4) 0.0990(2) 0.5065(2) 0.053 Uiso 1 calc R
C20 C 0.5284(4) 0.0976(2) 0.5067(2) 0.0566(12) Uani 1 d .
H20A H 0.5288(13) 0.0681(12) 0.5519(9) 0.085 Uiso 1 calc R
H20B H 0.4443(5) 0.0816(15) 0.4730(6) 0.085 Uiso 1 calc R
H20C H 0.5138(16) 0.1491(3) 0.5193(14) 0.085 Uiso 1 calc R

loop_
_atom_type_symbol
_atom_type_description
_atom_type_scat_dispersion_real
_atom_type_scat_dispersion_imag
_atom_type_scat_source
C C 0.0033 0.0016 'International Tables Vol C Tables 4.2.6.8 and 6.1.1.4'
H H 0.0000 0.0000 'International Tables Vol C Tables 4.2.6.8 and 6.1.1.4'
N N 0.0061 0.0033 'International Tables Vol C Tables 4.2.6.8 and 6.1.1.4'
P P 0.1023 0.0942 'International Tables Vol C Tables 4.2.6.8 and 6.1.1.4'
Cl Cl 0.1484 0.1585 'International Tables Vol C Tables 4.2.6.8 and 6.1.1.4'
Fe Fe 0.3463 0.8444 'International Tables Vol C Tables 4.2.6.8 and 6.1.1.4'

loop_
_geom_angle_atom_site_label_1
_geom_angle_atom_site_label_2
_geom_angle_atom_site_label_3
_geom_angle
N2 Fe1 N1 96.64(12)
N2 Fe1 Cl1 118.65(8)
N1 Fe1 Cl1 117.30(9)
N2 Fe1 Fe2 48.33(9)
N1 Fe1 Fe2 48.42(9)
Cl1 Fe1 Fe2 132.23(4)
N2 Fe1 P1 110.50(9)
N1 Fe1 P1 117.39(9)
Cl1 Fe1 P1 97.51(4)
Fe2 Fe1 P1 130.16(3)
N2 Fe2 N1 96.36(12)
N2 Fe2 Cl2 119.16(9)
N1 Fe2 Cl2 120.13(9)
N2 Fe2 P2 110.72(8)
N1 Fe2 P2 108.69(8)
Cl2 Fe2 P2 101.74(4)
N2 Fe2 Fe1 48.10(9)
N1 Fe2 Fe1 48.37(9)
Cl2 Fe2 Fe1 135.26(3)
P2 Fe2 Fe1 123.00(3)
C9 P1 C13 103.9(2)
C9 P1 C11 104.4(2)
C13 P1 C11 102.9(2)
C9 P1 Fe1 121.05(14)
C13 P1 Fe1 114.82(15)
C11 P1 Fe1 107.82(13)
C15 P2 C19 105.6(2)
C15 P2 C17 101.8(2)
C19 P2 C17 103.9(2)
C15 P2 Fe2 115.32(14)
C19 P2 Fe2 112.73(12)
C17 P2 Fe2 116.06(14)
C1 N1 Fe1 135.6(2)
C1 N1 Fe2 133.5(2)
Fe1 N1 Fe2 83.21(11)
C5 N2 Fe1 134.7(2)
C5 N2 Fe2 132.8(2)
Fe1 N2 Fe2 83.57(11)
N1 C1 C4 110.3(3)
N1 C1 C2 109.9(3)
C4 C1 C2 111.9(4)
N1 C1 C3 107.8(3)
C4 C1 C3 108.6(4)
C2 C1 C3 108.3(3)
N2 C5 C6 110.0(3)
N2 C5 C7 110.0(3)
C6 C5 C7 110.3(3)
N2 C5 C8 108.1(3)
C6 C5 C8 109.4(3)
C7 C5 C8 109.0(3)
C10 C9 P1 114.4(3)
C12 C11 P1 117.6(3)
C14 C13 P1 113.7(3)
C16 C15 P2 113.2(3)
C18 C17 P2 114.2(3)
C20 C19 P2 116.9(3)

loop_
_geom_bond_atom_site_label_1
_geom_bond_atom_site_label_2
_geom_bond_distance
Fe1 N2 1.854(3)
Fe1 N1 1.864(3)
Fe1 Cl1 2.2528(9)
Fe1 Fe2 2.4758(7)
Fe1 P1 2.4866(11)
Fe2 N2 1.861(3)
Fe2 N1 1.865(3)
Fe2 Cl2 2.2413(11)
Fe2 P2 2.4537(10)
P1 C9 1.817(4)
P1 C13 1.839(4)
P1 C11 1.841(4)
P2 C15 1.820(4)
P2 C19 1.821(4)
P2 C17 1.832(4)
N1 C1 1.467(4)
N2 C5 1.469(4)
C1 C4 1.516(5)
C1 C2 1.526(6)
C1 C3 1.544(5)
C5 C6 1.513(5)
C5 C7 1.528(5)
C5 C8 1.539(5)
C9 C10 1.523(6)
C11 C12 1.498(6)
C13 C14 1.507(5)
C15 C16 1.527(7)
C17 C18 1.530(6)
C19 C20 1.521(5)

loop_
_geom_torsion_atom_site_label_1
_geom_torsion_atom_site_label_2
_geom_torsion_atom_site_label_3
_geom_torsion_atom_site_label_4
_geom_torsion
N2 Fe1 Fe2 N2 0.0
N1 Fe1 Fe2 N2 -175.31(15)
Cl1 Fe1 Fe2 N2 93.38(11)
P1 Fe1 Fe2 N2 -82.09(11)
N2 Fe1 Fe2 N1 175.31(15)
N1 Fe1 Fe2 N1 0.0
Cl1 Fe1 Fe2 N1 -91.31(11)
P1 Fe1 Fe2 N1 93.22(11)
N2 Fe1 Fe2 Cl2 -91.40(11)
N1 Fe1 Fe2 Cl2 93.29(12)
Cl1 Fe1 Fe2 Cl2 1.98(8)
P1 Fe1 Fe2 Cl2 -173.50(6)
N2 Fe1 Fe2 P2 89.09(11)
N1 Fe1 Fe2 P2 -86.22(11)
Cl1 Fe1 Fe2 P2 -177.52(5)
P1 Fe1 Fe2 P2 7.00(6)
N2 Fe1 P1 C9 -37.4(2)
N1 Fe1 P1 C9 72.1(2)
Cl1 Fe1 P1 C9 -161.8(2)
Fe2 Fe1 P1 C9 14.8(2)
N2 Fe1 P1 C13 -163.4(2)
N1 Fe1 P1 C13 -54.0(2)
Cl1 Fe1 P1 C13 72.1(2)
Fe2 Fe1 P1 C13 -111.2(2)
N2 Fe1 P1 C11 82.6(2)
N1 Fe1 P1 C11 -168.0(2)
Cl1 Fe1 P1 C11 -41.9(2)
Fe2 Fe1 P1 C11 134.7(2)
N2 Fe2 P2 C15 58.8(2)
N1 Fe2 P2 C15 -45.8(2)
Cl2 Fe2 P2 C15 -173.5(2)
Fe1 Fe2 P2 C15 6.1(2)
N2 Fe2 P2 C19 -179.8(2)
N1 Fe2 P2 C19 75.6(2)
Cl2 Fe2 P2 C19 -52.1(2)
Fe1 Fe2 P2 C19 127.52(15)
N2 Fe2 P2 C17 -60.1(2)
N1 Fe2 P2 C17 -164.7(2)
Cl2 Fe2 P2 C17 67.6(2)
Fe1 Fe2 P2 C17 -112.8(2)
N2 Fe1 N1 C1 -153.8(3)
Cl1 Fe1 N1 C1 -26.7(3)
Fe2 Fe1 N1 C1 -150.3(4)
P1 Fe1 N1 C1 89.0(3)
N2 Fe1 N1 Fe2 -3.52(11)
Cl1 Fe1 N1 Fe2 123.59(7)
Fe2 Fe1 N1 Fe2 0.0
P1 Fe1 N1 Fe2 -120.75(7)
N2 Fe2 N1 C1 154.9(3)
Cl2 Fe2 N1 C1 25.8(3)
P2 Fe2 N1 C1 -90.6(3)
Fe1 Fe2 N1 C1 151.4(3)
N2 Fe2 N1 Fe1 3.51(11)
Cl2 Fe2 N1 Fe1 -125.66(7)
P2 Fe2 N1 Fe1 117.94(7)
Fe1 Fe2 N1 Fe1 0.0
N1 Fe1 N2 C5 151.8(3)
Cl1 Fe1 N2 C5 25.6(3)
Fe2 Fe1 N2 C5 148.2(3)
P1 Fe1 N2 C5 -85.7(3)
N1 Fe1 N2 Fe2 3.53(11)
Cl1 Fe1 N2 Fe2 -122.62(7)
Fe2 Fe1 N2 Fe2 0.0
P1 Fe1 N2 Fe2 126.08(7)
N1 Fe2 N2 C5 -152.9(3)
Cl2 Fe2 N2 C5 -23.0(3)
P2 Fe2 N2 C5 94.4(3)
Fe1 Fe2 N2 C5 -149.3(3)
N1 Fe2 N2 Fe1 -3.52(11)
Cl2 Fe2 N2 Fe1 126.31(7)
P2 Fe2 N2 Fe1 -116.29(7)
Fe1 Fe2 N2 Fe1 0.0
Fe1 N1 C1 C4 -170.5(3)
Fe2 N1 C1 C4 52.2(4)
Fe1 N1 C1 C2 -46.7(4)
Fe2 N1 C1 C2 176.0(2)
Fe1 N1 C1 C3 71.2(4)
Fe2 N1 C1 C3 -66.1(4)
Fe1 N2 C5 C6 168.8(3)
Fe2 N2 C5 C6 -56.7(4)
Fe1 N2 C5 C7 47.0(4)
Fe2 N2 C5 C7 -178.4(3)
Fe1 N2 C5 C8 -71.9(4)
Fe2 N2 C5 C8 62.6(4)
C13 P1 C9 C10 -171.9(3)
C11 P1 C9 C10 -64.4(4)
Fe1 P1 C9 C10 57.2(4)
C9 P1 C11 C12 -50.3(4)
C13 P1 C11 C12 58.0(4)
Fe1 P1 C11 C12 179.7(3)
C9 P1 C13 C14 -47.7(4)
C11 P1 C13 C14 -156.4(3)
Fe1 P1 C13 C14 86.7(3)
C19 P2 C15 C16 -64.9(3)
C17 P2 C15 C16 -173.2(3)
Fe2 P2 C15 C16 60.3(3)
C15 P2 C17 C18 171.1(3)
C19 P2 C17 C18 61.5(3)
Fe2 P2 C17 C18 -62.9(4)
C15 P2 C19 C20 -52.3(4)
C17 P2 C19 C20 54.5(4)
Fe2 P2 C19 C20 -179.0(3)
